data_4086084
loop_
_publ_author_name
'Abdel-Rahman, Obadah S.'
'Maurer, J\"org'
'Z\'ali\<s, Stanislav'
'Winter, Rainer F.'

_publ_section_title
;
 Ruthenium Styryl Complexes with Ligands Derived from 2-Hydroxy- and
 2-Mercaptopyridine and 2-Hydroxy- and 2-Mercaptoquinoline
;
_journal_issue 14
_journal_name_full Organometallics
_journal_page_first 3611
_journal_paper_doi 10.1021/acs.organomet.5b00401
_journal_volume 34
_journal_year 2015
_chemical_formula_moiety 'C34 H54 N2 O3 P2 Ru'
_chemical_formula_sum 'C34 H54 N2 O3 P2 Ru'
_chemical_formula_weight 701.80
_chemical_name_systematic
; 
 ? 
;
_space_group_IT_number 14
_symmetry_cell_setting monoclinic
_symmetry_space_group_name_Hall '-P 2ybc'
_symmetry_space_group_name_H-M 'P 1 21/c 1'
_atom_sites_solution_hydrogens geom
_atom_sites_solution_primary direct
_atom_sites_solution_secondary difmap
_audit_creation_method SHELXL-97
_cell_angle_alpha 90.00
_cell_angle_beta 120.08(2)
_cell_angle_gamma 90.00
_cell_formula_units_Z 8
_cell_length_a 16.720(3)
_cell_length_b 20.513(4)
_cell_length_c 23.998(8)
_cell_measurement_reflns_used 42002
_cell_measurement_temperature 100(2)
_cell_measurement_theta_max 27.22
_cell_measurement_theta_min 1.49
_cell_volume 7122(3)
_computing_cell_refinement 'STOE X-AREA'
_computing_data_collection 'STOE X-AREA'
_computing_data_reduction 'STOE X-RED'
_computing_structure_refinement 'SHELXL-97 (Sheldrick, 1997)'
_computing_structure_solution 'SHELXS-97 (Sheldrick, 1990)'
_diffrn_ambient_temperature 100(2)
_diffrn_detector_area_resol_mean 6.67
_diffrn_measured_fraction_theta_full 0.988
_diffrn_measured_fraction_theta_max 0.988
_diffrn_measurement_device_type 'STOE IPDS 2T'
_diffrn_measurement_method 'rotation method'
_diffrn_radiation_monochromator graphite
_diffrn_radiation_source 'fine-focus sealed tube'
_diffrn_radiation_type MoK\a
_diffrn_radiation_wavelength 0.71073
_diffrn_reflns_av_R_equivalents 0.1837
_diffrn_reflns_av_sigmaI/netI 0.1047
_diffrn_reflns_limit_h_max 21
_diffrn_reflns_limit_h_min -21
_diffrn_reflns_limit_k_max 25
_diffrn_reflns_limit_k_min -26
_diffrn_reflns_limit_l_max 30
_diffrn_reflns_limit_l_min -30
_diffrn_reflns_number 101856
_diffrn_reflns_theta_full 26.88
_diffrn_reflns_theta_max 26.88
_diffrn_reflns_theta_min 1.60
_exptl_absorpt_coefficient_mu 0.564
_exptl_absorpt_correction_T_max 0.9898
_exptl_absorpt_correction_T_min 0.8736
_exptl_absorpt_correction_type integration
_exptl_absorpt_process_details empirical
_exptl_crystal_colour colourless
_exptl_crystal_density_diffrn 1.309
_exptl_crystal_density_method 'not measured'
_exptl_crystal_description block
_exptl_crystal_F_000 2960
_exptl_crystal_size_max 0.400
_exptl_crystal_size_mid 0.300
_exptl_crystal_size_min 0.200
_refine_diff_density_max 1.418
_refine_diff_density_min -0.723
_refine_diff_density_rms 0.116
_refine_ls_extinction_method none
_refine_ls_goodness_of_fit_ref 1.074
_refine_ls_hydrogen_treatment constr
_refine_ls_matrix_type full
_refine_ls_number_parameters 757
_refine_ls_number_reflns 15174
_refine_ls_number_restraints 0
_refine_ls_restrained_S_all 1.074
_refine_ls_R_factor_all 0.1292
_refine_ls_R_factor_gt 0.0771
_refine_ls_shift/su_max 0.001
_refine_ls_shift/su_mean 0.000
_refine_ls_structure_factor_coef Fsqd
_refine_ls_weighting_details 'calc w=1/[\s^2^(Fo^2^)+(0.0463P)^2^+12.5867P] where P=(Fo^2^+2Fc^2^)/3'
_refine_ls_weighting_scheme calc
_refine_ls_wR_factor_gt 0.1317
_refine_ls_wR_factor_ref 0.1471
_reflns_number_gt 9782
_reflns_number_total 15174
_reflns_threshold_expression >2sigma(I)
_cod_data_source_file om5b00401_si_002.cif
_cod_data_source_block obada4
_cod_depositor_comments 'Adding full bibliography for 4086081--4086085.cif.'
_cod_original_sg_symbol_H-M 'P 21/c'
_cod_database_code 4086084

loop_
_symmetry_equiv_pos_as_xyz
'x, y, z'
'-x, y+1/2, -z+1/2'
'-x, -y, -z'
'x, -y-1/2, z-1/2'

loop_
_atom_site_label
_atom_site_type_symbol
_atom_site_fract_x
_atom_site_fract_y
_atom_site_fract_z
_atom_site_U_iso_or_equiv
_atom_site_adp_type
_atom_site_occupancy
_atom_site_symmetry_multiplicity
_atom_site_calc_flag
_atom_site_refinement_flags
Ru1 Ru 0.45423(4) 0.82155(2) 0.69828(2) 0.01483(11) Uani 1 1 d .
P1 P 0.43011(11) 0.88598(7) 0.60797(7) 0.0177(3) Uani 1 1 d .
P2 P 0.47978(11) 0.75709(7) 0.79006(7) 0.0175(3) Uani 1 1 d .
O1 O 0.3619(3) 0.88429(19) 0.7139(2) 0.0204(9) Uani 1 1 d .
O2 O 0.5911(3) 0.7412(2) 0.6845(2) 0.0257(9) Uani 1 1 d .
O3 O 0.3257(3) 0.9888(2) 0.7690(2) 0.0287(10) Uani 1 1 d .
N1 N 0.5119(3) 0.9082(2) 0.7621(2) 0.0176(10) Uani 1 1 d .
N2 N 0.0546(5) 0.4545(3) 0.4608(3) 0.0418(16) Uani 1 1 d .
C1 C 0.3567(4) 0.7571(3) 0.6398(3) 0.0162(11) Uani 1 1 d .
H1A H 0.2967 0.7659 0.6332 0.019 Uiso 1 1 calc R
C2 C 0.3610(4) 0.7038(3) 0.6084(3) 0.0201(12) Uani 1 1 d .
H2A H 0.4183 0.6962 0.6102 0.024 Uiso 1 1 calc R
C3 C 0.2863(4) 0.6554(3) 0.5713(3) 0.0210(12) Uani 1 1 d .
C4 C 0.2977(4) 0.6127(3) 0.5304(3) 0.0230(13) Uani 1 1 d .
H4A H 0.3496 0.6173 0.5246 0.028 Uiso 1 1 calc R
C5 C 0.2339(5) 0.5639(3) 0.4983(3) 0.0248(13) Uani 1 1 d .
H5A H 0.2411 0.5357 0.4696 0.030 Uiso 1 1 calc R
C6 C 0.1590(5) 0.5561(3) 0.5081(3) 0.0259(14) Uani 1 1 d .
C7 C 0.1451(5) 0.5996(3) 0.5475(3) 0.0274(14) Uani 1 1 d .
H7A H 0.0925 0.5954 0.5526 0.033 Uiso 1 1 calc R
C8 C 0.2093(5) 0.6490(3) 0.5791(3) 0.0243(13) Uani 1 1 d .
H8A H 0.2006 0.6785 0.6062 0.029 Uiso 1 1 calc R
C9 C 0.0981(5) 0.5005(3) 0.4805(3) 0.0327(15) Uani 1 1 d .
C10 C 0.5397(4) 0.7732(3) 0.6908(3) 0.0177(12) Uani 1 1 d .
C11 C 0.4278(5) 0.9233(3) 0.7528(3) 0.0215(13) Uani 1 1 d .
C12 C 0.4149(4) 0.9784(3) 0.7845(3) 0.0212(13) Uani 1 1 d .
C13 C 0.4913(5) 1.0147(3) 0.8251(3) 0.0253(14) Uani 1 1 d .
H13A H 0.4853 1.0507 0.8476 0.030 Uiso 1 1 calc R
C14 C 0.5788(5) 0.9987(3) 0.8335(3) 0.0314(16) Uani 1 1 d .
H14A H 0.6316 1.0243 0.8607 0.038 Uiso 1 1 calc R
C15 C 0.5859(5) 0.9457(3) 0.8017(3) 0.0238(13) Uani 1 1 d .
H15A H 0.6448 0.9347 0.8074 0.029 Uiso 1 1 calc R
C16 C 0.3094(5) 1.0415(3) 0.8013(4) 0.0339(16) Uani 1 1 d .
H16A H 0.2431 1.0445 0.7863 0.051 Uiso 1 1 calc R
H16B H 0.3305 1.0825 0.7919 0.051 Uiso 1 1 calc R
H16C H 0.3435 1.0337 0.8479 0.051 Uiso 1 1 calc R
C17 C 0.4150(5) 0.8385(3) 0.5370(3) 0.0234(13) Uani 1 1 d .
H17A H 0.3820 0.7978 0.5368 0.028 Uiso 1 1 calc R
C18 C 0.3559(5) 0.8684(3) 0.4699(3) 0.0280(14) Uani 1 1 d .
H18A H 0.3536 0.8384 0.4373 0.042 Uiso 1 1 calc R
H18B H 0.3832 0.9099 0.4676 0.042 Uiso 1 1 calc R
H18C H 0.2931 0.8760 0.4618 0.042 Uiso 1 1 calc R
C19 C 0.5063(5) 0.8155(3) 0.5429(3) 0.0352(16) Uani 1 1 d .
H19A H 0.4933 0.7907 0.5043 0.053 Uiso 1 1 calc R
H19B H 0.5394 0.7878 0.5810 0.053 Uiso 1 1 calc R
H19C H 0.5445 0.8535 0.5470 0.053 Uiso 1 1 calc R
C20 C 0.3247(4) 0.9377(3) 0.5708(3) 0.0212(13) Uani 1 1 d .
H20A H 0.3168 0.9536 0.5289 0.025 Uiso 1 1 calc R
C21 C 0.2396(5) 0.8963(3) 0.5544(3) 0.0285(15) Uani 1 1 d .
H21A H 0.1843 0.9239 0.5346 0.043 Uiso 1 1 calc R
H21B H 0.2468 0.8767 0.5939 0.043 Uiso 1 1 calc R
H21C H 0.2333 0.8617 0.5243 0.043 Uiso 1 1 calc R
C22 C 0.3269(5) 0.9986(3) 0.6089(3) 0.0283(14) Uani 1 1 d .
H22A H 0.2683 1.0222 0.5849 0.042 Uiso 1 1 calc R
H22B H 0.3780 1.0269 0.6153 0.042 Uiso 1 1 calc R
H22C H 0.3358 0.9853 0.6509 0.042 Uiso 1 1 calc R
C23 C 0.5253(4) 0.9460(3) 0.6324(3) 0.0235(13) Uani 1 1 d .
H23A H 0.5207 0.9762 0.6634 0.028 Uiso 1 1 calc R
C24 C 0.5182(6) 0.9894(3) 0.5781(3) 0.0357(17) Uani 1 1 d .
H24A H 0.5707 1.0196 0.5954 0.054 Uiso 1 1 calc R
H24B H 0.4604 1.0144 0.5593 0.054 Uiso 1 1 calc R
H24C H 0.5188 0.9622 0.5448 0.054 Uiso 1 1 calc R
C25 C 0.6229(5) 0.9154(3) 0.6698(3) 0.0311(15) Uani 1 1 d .
H25A H 0.6696 0.9496 0.6815 0.047 Uiso 1 1 calc R
H25B H 0.6299 0.8829 0.6427 0.047 Uiso 1 1 calc R
H25C H 0.6310 0.8944 0.7090 0.047 Uiso 1 1 calc R
C26 C 0.4941(5) 0.6680(3) 0.7790(3) 0.0258(14) Uani 1 1 d .
H26A H 0.4555 0.6600 0.7316 0.031 Uiso 1 1 calc R
C27 C 0.4583(5) 0.6202(3) 0.8104(4) 0.0337(16) Uani 1 1 d .
H27A H 0.4683 0.5755 0.8010 0.051 Uiso 1 1 calc R
H27B H 0.3921 0.6275 0.7932 0.051 Uiso 1 1 calc R
H27C H 0.4915 0.6271 0.8571 0.051 Uiso 1 1 calc R
C28 C 0.5922(5) 0.6489(3) 0.7968(3) 0.0302(15) Uani 1 1 d .
H28A H 0.5944 0.6021 0.7894 0.045 Uiso 1 1 calc R
H28B H 0.6346 0.6588 0.8423 0.045 Uiso 1 1 calc R
H28C H 0.6107 0.6735 0.7701 0.045 Uiso 1 1 calc R
C29 C 0.3881(4) 0.7580(3) 0.8119(3) 0.0238(13) Uani 1 1 d .
H29A H 0.4023 0.7220 0.8436 0.029 Uiso 1 1 calc R
C30 C 0.2933(5) 0.7426(3) 0.7525(3) 0.0311(15) Uani 1 1 d .
H30A H 0.2456 0.7432 0.7649 0.047 Uiso 1 1 calc R
H30B H 0.2952 0.6995 0.7357 0.047 Uiso 1 1 calc R
H30C H 0.2787 0.7756 0.7191 0.047 Uiso 1 1 calc R
C31 C 0.3812(5) 0.8212(3) 0.8436(3) 0.0318(15) Uani 1 1 d .
H31A H 0.3314 0.8171 0.8537 0.048 Uiso 1 1 calc R
H31B H 0.3678 0.8578 0.8139 0.048 Uiso 1 1 calc R
H31C H 0.4399 0.8291 0.8833 0.048 Uiso 1 1 calc R
C32 C 0.5810(4) 0.7848(3) 0.8669(3) 0.0188(12) Uani 1 1 d .
H32A H 0.5647 0.8295 0.8746 0.023 Uiso 1 1 calc R
C33 C 0.6707(4) 0.7935(3) 0.8631(3) 0.0234(13) Uani 1 1 d .
H33A H 0.7209 0.8086 0.9049 0.035 Uiso 1 1 calc R
H33B H 0.6599 0.8257 0.8299 0.035 Uiso 1 1 calc R
H33C H 0.6878 0.7517 0.8523 0.035 Uiso 1 1 calc R
C34 C 0.6000(5) 0.7449(3) 0.9261(3) 0.0271(14) Uani 1 1 d .
H34A H 0.6539 0.7629 0.9643 0.041 Uiso 1 1 calc R
H34B H 0.6123 0.6995 0.9201 0.041 Uiso 1 1 calc R
H34C H 0.5460 0.7468 0.9318 0.041 Uiso 1 1 calc R
Ru2 Ru 0.95814(4) 0.80643(2) 0.70376(2) 0.01548(11) Uani 1 1 d .
P3 P 0.98574(11) 0.75382(7) 0.80166(7) 0.0187(3) Uani 1 1 d .
P4 P 0.93353(11) 0.86288(7) 0.60830(7) 0.0180(3) Uani 1 1 d .
O4 O 0.8750(3) 0.87862(18) 0.7175(2) 0.0200(9) Uani 1 1 d .
O5 O 1.0743(3) 0.7072(2) 0.6866(2) 0.0275(10) Uani 1 1 d .
O6 O 0.8481(3) 0.9908(2) 0.7667(2) 0.0277(10) Uani 1 1 d .
N3 N 1.0262(4) 0.8971(2) 0.7613(2) 0.0184(10) Uani 1 1 d .
N4 N 0.4008(4) 0.5534(3) 0.4434(3) 0.0317(13) Uani 1 1 d .
C41 C 0.8491(4) 0.7483(3) 0.6510(3) 0.0165(11) Uani 1 1 d .
H41A H 0.7946 0.7652 0.6486 0.020 Uiso 1 1 calc R
C42 C 0.8320(4) 0.6918(3) 0.6180(3) 0.0188(12) Uani 1 1 d .
H42A H 0.8828 0.6710 0.6181 0.023 Uiso 1 1 calc R
C43 C 0.7414(4) 0.6598(3) 0.5820(3) 0.0189(12) Uani 1 1 d .
C44 C 0.7227(5) 0.6146(3) 0.5330(3) 0.0257(13) Uani 1 1 d .
H44A H 0.7703 0.6031 0.5242 0.031 Uiso 1 1 calc R
C45 C 0.6363(5) 0.5867(3) 0.4973(3) 0.0249(13) Uani 1 1 d .
H45A H 0.6253 0.5563 0.4644 0.030 Uiso 1 1 calc R
C46 C 0.5654(4) 0.6025(3) 0.5091(3) 0.0230(13) Uani 1 1 d .
C47 C 0.5822(4) 0.6467(3) 0.5579(3) 0.0223(13) Uani 1 1 d .
H47A H 0.5343 0.6573 0.5667 0.027 Uiso 1 1 calc R
C48 C 0.6688(4) 0.6752(3) 0.5936(3) 0.0213(12) Uani 1 1 d .
H48A H 0.6794 0.7056 0.6264 0.026 Uiso 1 1 calc R
C49 C 0.4743(5) 0.5744(3) 0.4722(3) 0.0259(14) Uani 1 1 d .
C50 C 1.0310(4) 0.7470(3) 0.6942(3) 0.0222(13) Uani 1 1 d .
C51 C 0.9437(5) 0.9170(3) 0.7523(3) 0.0214(13) Uani 1 1 d .
C52 C 0.9357(4) 0.9770(3) 0.7797(3) 0.0207(13) Uani 1 1 d .
C53 C 1.0133(5) 1.0135(3) 0.8145(3) 0.0266(14) Uani 1 1 d .
H53A H 1.0096 1.0535 0.8329 0.032 Uiso 1 1 calc R
C54 C 1.0983(5) 0.9923(3) 0.8232(3) 0.0253(14) Uani 1 1 d .
H54A H 1.1524 1.0179 0.8472 0.030 Uiso 1 1 calc R
C55 C 1.1026(5) 0.9339(3) 0.7963(3) 0.0258(14) Uani 1 1 d .
H55A H 1.1604 0.9192 0.8026 0.031 Uiso 1 1 calc R
C56 C 0.8384(6) 1.0437(4) 0.8017(4) 0.0415(19) Uani 1 1 d .
H56A H 0.7730 1.0491 0.7886 0.062 Uiso 1 1 calc R
H56B H 0.8614 1.0839 0.7926 0.062 Uiso 1 1 calc R
H56C H 0.8740 1.0344 0.8480 0.062 Uiso 1 1 calc R
C57 C 0.9130(5) 0.8084(3) 0.5396(3) 0.0238(13) Uani 1 1 d .
H57A H 0.8760 0.7709 0.5413 0.029 Uiso 1 1 calc R
C58 C 1.0016(6) 0.7782(4) 0.5466(3) 0.0363(17) Uani 1 1 d .
H58A H 0.9858 0.7500 0.5095 0.054 Uiso 1 1 calc R
H58B H 1.0323 0.7523 0.5862 0.054 Uiso 1 1 calc R
H58C H 1.0431 0.8129 0.5486 0.054 Uiso 1 1 calc R
C59 C 0.8563(5) 0.8367(3) 0.4716(3) 0.0328(15) Uani 1 1 d .
H59A H 0.8493 0.8037 0.4399 0.049 Uiso 1 1 calc R
H59B H 0.8881 0.8749 0.4674 0.049 Uiso 1 1 calc R
H59C H 0.7951 0.8496 0.4639 0.049 Uiso 1 1 calc R
C60 C 0.8309(5) 0.9173(3) 0.5687(3) 0.0233(13) Uani 1 1 d .
H60A H 0.8225 0.9294 0.5257 0.028 Uiso 1 1 calc R
C61 C 0.7434(5) 0.8818(3) 0.5563(3) 0.0307(15) Uani 1 1 d .
H61A H 0.6905 0.9115 0.5352 0.046 Uiso 1 1 calc R
H61B H 0.7503 0.8670 0.5973 0.046 Uiso 1 1 calc R
H61C H 0.7331 0.8441 0.5284 0.046 Uiso 1 1 calc R
C62 C 0.8392(5) 0.9817(3) 0.6047(3) 0.0302(15) Uani 1 1 d .
H62A H 0.7823 1.0071 0.5803 0.045 Uiso 1 1 calc R
H62B H 0.8917 1.0069 0.6088 0.045 Uiso 1 1 calc R
H62C H 0.8488 0.9720 0.6476 0.045 Uiso 1 1 calc R
C63 C 1.0313(4) 0.9192(3) 0.6267(3) 0.0233(13) Uani 1 1 d .
H63A H 1.0299 0.9527 0.6565 0.028 Uiso 1 1 calc R
C64 C 1.0221(5) 0.9577(3) 0.5691(3) 0.0299(15) Uani 1 1 d .
H64A H 1.0758 0.9864 0.5834 0.045 Uiso 1 1 calc R
H64B H 0.9656 0.9841 0.5505 0.045 Uiso 1 1 calc R
H64C H 1.0190 0.9274 0.5365 0.045 Uiso 1 1 calc R
C65 C 1.1266(5) 0.8863(3) 0.6649(3) 0.0310(15) Uani 1 1 d .
H65A H 1.1751 0.9182 0.6735 0.046 Uiso 1 1 calc R
H65B H 1.1305 0.8501 0.6398 0.046 Uiso 1 1 calc R
H65C H 1.1349 0.8698 0.7058 0.046 Uiso 1 1 calc R
C66 C 0.9861(5) 0.6624(3) 0.7951(3) 0.0249(14) Uani 1 1 d .
H66A H 0.9432 0.6519 0.7487 0.030 Uiso 1 1 calc R
C67 C 0.9516(6) 0.6224(3) 0.8336(3) 0.0359(17) Uani 1 1 d .
H67A H 0.9547 0.5758 0.8259 0.054 Uiso 1 1 calc R
H67B H 0.8875 0.6344 0.8197 0.054 Uiso 1 1 calc R
H67C H 0.9906 0.6316 0.8797 0.054 Uiso 1 1 calc R
C68 C 1.0813(5) 0.6362(3) 0.8109(4) 0.0340(17) Uani 1 1 d .
H68A H 1.0785 0.5886 0.8067 0.051 Uiso 1 1 calc R
H68B H 1.1273 0.6482 0.8552 0.051 Uiso 1 1 calc R
H68C H 1.0988 0.6551 0.7811 0.051 Uiso 1 1 calc R
C69 C 1.0960(4) 0.7800(3) 0.8740(3) 0.0199(12) Uani 1 1 d .
H69A H 1.0859 0.8267 0.8806 0.024 Uiso 1 1 calc R
C70 C 1.1799(5) 0.7806(3) 0.8653(3) 0.0257(14) Uani 1 1 d .
H70A H 1.2342 0.7950 0.9054 0.039 Uiso 1 1 calc R
H70B H 1.1690 0.8106 0.8304 0.039 Uiso 1 1 calc R
H70C H 1.1907 0.7366 0.8545 0.039 Uiso 1 1 calc R
C71 C 1.1165(5) 0.7462(3) 0.9358(3) 0.0256(14) Uani 1 1 d .
H71A H 1.1750 0.7626 0.9714 0.038 Uiso 1 1 calc R
H71B H 1.1214 0.6991 0.9313 0.038 Uiso 1 1 calc R
H71C H 1.0665 0.7550 0.9448 0.038 Uiso 1 1 calc R
C72 C 0.8995(5) 0.7675(3) 0.8281(3) 0.0259(14) Uani 1 1 d .
H72A H 0.9126 0.7344 0.8623 0.031 Uiso 1 1 calc R
C73 C 0.9039(5) 0.8349(4) 0.8580(4) 0.0357(17) Uani 1 1 d .
H73A H 0.8566 0.8375 0.8706 0.054 Uiso 1 1 calc R
H73B H 0.8929 0.8690 0.8264 0.054 Uiso 1 1 calc R
H73C H 0.9651 0.8411 0.8961 0.054 Uiso 1 1 calc R
C74 C 0.8017(5) 0.7540(4) 0.7728(3) 0.0325(15) Uani 1 1 d .
H74A H 0.7573 0.7610 0.7875 0.049 Uiso 1 1 calc R
H74B H 0.7976 0.7087 0.7584 0.049 Uiso 1 1 calc R
H74C H 0.7875 0.7835 0.7369 0.049 Uiso 1 1 calc R

loop_
_atom_site_aniso_label
_atom_site_aniso_U_11
_atom_site_aniso_U_22
_atom_site_aniso_U_33
_atom_site_aniso_U_23
_atom_site_aniso_U_13
_atom_site_aniso_U_12
Ru1 0.0150(2) 0.0155(2) 0.0153(2) 0.00044(18) 0.00853(19) 0.00001(19)
P1 0.0183(8) 0.0180(7) 0.0175(7) 0.0001(6) 0.0095(6) -0.0013(6)
P2 0.0185(8) 0.0175(7) 0.0180(7) 0.0014(6) 0.0102(6) 0.0007(6)
O1 0.019(2) 0.022(2) 0.021(2) -0.0006(16) 0.0113(19) 0.0011(17)
O2 0.020(2) 0.035(2) 0.025(2) 0.0034(19) 0.0137(19) 0.0074(19)
O3 0.028(3) 0.028(2) 0.031(3) -0.0066(19) 0.016(2) 0.0049(19)
N1 0.016(3) 0.019(2) 0.018(2) 0.0019(18) 0.009(2) -0.0004(19)
N2 0.051(4) 0.041(3) 0.043(4) -0.011(3) 0.031(3) -0.018(3)
C1 0.017(3) 0.018(3) 0.019(3) -0.002(2) 0.013(2) -0.003(2)
C2 0.018(3) 0.022(3) 0.021(3) 0.002(2) 0.011(3) 0.002(2)
C3 0.026(3) 0.017(3) 0.017(3) 0.004(2) 0.008(3) 0.004(2)
C4 0.022(3) 0.024(3) 0.022(3) -0.003(2) 0.010(3) -0.003(2)
C5 0.028(4) 0.025(3) 0.022(3) -0.004(2) 0.012(3) 0.001(3)
C6 0.030(4) 0.026(3) 0.021(3) 0.000(2) 0.012(3) -0.005(3)
C7 0.027(4) 0.032(3) 0.029(3) 0.001(3) 0.019(3) -0.008(3)
C8 0.028(4) 0.025(3) 0.019(3) -0.001(2) 0.011(3) -0.001(3)
C9 0.032(4) 0.038(4) 0.031(4) -0.012(3) 0.018(3) -0.016(3)
C10 0.018(3) 0.020(3) 0.012(3) 0.004(2) 0.005(2) 0.000(2)
C11 0.022(3) 0.021(3) 0.015(3) 0.005(2) 0.005(3) 0.001(2)
C12 0.023(3) 0.020(3) 0.021(3) 0.001(2) 0.011(3) 0.003(2)
C13 0.038(4) 0.018(3) 0.023(3) -0.002(2) 0.017(3) 0.000(3)
C14 0.039(4) 0.023(3) 0.025(3) -0.004(3) 0.010(3) -0.009(3)
C15 0.025(3) 0.026(3) 0.018(3) 0.001(2) 0.009(3) 0.000(3)
C16 0.043(5) 0.025(3) 0.041(4) -0.002(3) 0.027(4) 0.009(3)
C17 0.031(4) 0.023(3) 0.022(3) 0.001(2) 0.017(3) -0.001(3)
C18 0.031(4) 0.033(3) 0.022(3) -0.002(3) 0.015(3) -0.003(3)
C19 0.044(4) 0.036(4) 0.034(4) 0.003(3) 0.026(3) 0.008(3)
C20 0.025(3) 0.022(3) 0.015(3) 0.003(2) 0.008(3) 0.004(2)
C21 0.019(4) 0.035(3) 0.025(3) 0.001(3) 0.006(3) 0.004(3)
C22 0.034(4) 0.024(3) 0.028(3) 0.004(3) 0.016(3) 0.005(3)
C23 0.023(3) 0.027(3) 0.021(3) 0.001(2) 0.011(3) -0.006(3)
C24 0.049(5) 0.036(4) 0.030(4) 0.003(3) 0.026(4) -0.009(3)
C25 0.022(4) 0.042(4) 0.030(4) 0.006(3) 0.014(3) -0.003(3)
C26 0.034(4) 0.012(3) 0.023(3) -0.002(2) 0.008(3) -0.002(2)
C27 0.034(4) 0.028(3) 0.037(4) 0.005(3) 0.016(3) 0.000(3)
C28 0.042(4) 0.020(3) 0.037(4) 0.000(3) 0.025(3) 0.009(3)
C29 0.020(3) 0.034(3) 0.021(3) 0.004(3) 0.013(3) -0.002(3)
C30 0.026(4) 0.040(4) 0.036(4) 0.004(3) 0.022(3) -0.002(3)
C31 0.029(4) 0.040(4) 0.036(4) -0.005(3) 0.023(3) -0.004(3)
C32 0.020(3) 0.022(3) 0.014(3) 0.001(2) 0.008(2) 0.003(2)
C33 0.018(3) 0.029(3) 0.022(3) 0.000(2) 0.009(3) -0.001(2)
C34 0.028(4) 0.027(3) 0.020(3) 0.003(2) 0.008(3) 0.000(3)
Ru2 0.0160(2) 0.0153(2) 0.0163(2) 0.00052(18) 0.0090(2) 0.00000(19)
P3 0.0187(8) 0.0199(7) 0.0171(7) 0.0008(6) 0.0088(6) -0.0008(6)
P4 0.0185(8) 0.0198(7) 0.0181(7) 0.0002(6) 0.0109(6) -0.0006(6)
O4 0.020(2) 0.0178(19) 0.023(2) -0.0012(16) 0.0106(19) 0.0029(16)
O5 0.027(3) 0.028(2) 0.034(2) 0.0022(19) 0.019(2) 0.0065(19)
O6 0.026(3) 0.029(2) 0.034(3) -0.0066(19) 0.019(2) 0.0037(19)
N3 0.021(3) 0.018(2) 0.019(2) 0.0043(19) 0.012(2) 0.0017(19)
N4 0.030(3) 0.033(3) 0.028(3) -0.002(2) 0.012(3) -0.006(3)
C41 0.018(3) 0.019(3) 0.017(3) 0.006(2) 0.011(2) 0.001(2)
C42 0.017(3) 0.022(3) 0.022(3) 0.007(2) 0.014(2) 0.010(2)
C43 0.021(3) 0.017(3) 0.021(3) 0.000(2) 0.012(3) -0.002(2)
C44 0.028(4) 0.020(3) 0.030(3) -0.005(2) 0.016(3) 0.000(3)
C45 0.028(4) 0.021(3) 0.028(3) -0.006(2) 0.015(3) -0.004(3)
C46 0.024(3) 0.019(3) 0.017(3) 0.005(2) 0.003(3) -0.003(2)
C47 0.023(3) 0.021(3) 0.025(3) 0.002(2) 0.014(3) -0.002(2)
C48 0.026(3) 0.019(3) 0.019(3) -0.003(2) 0.012(3) -0.001(2)
C49 0.033(4) 0.022(3) 0.024(3) 0.004(2) 0.016(3) 0.001(3)
C50 0.017(3) 0.027(3) 0.022(3) 0.004(2) 0.009(3) -0.001(2)
C51 0.025(4) 0.026(3) 0.020(3) -0.004(2) 0.017(3) -0.005(3)
C52 0.023(3) 0.022(3) 0.024(3) 0.001(2) 0.016(3) -0.001(2)
C53 0.040(4) 0.018(3) 0.024(3) -0.006(2) 0.017(3) 0.000(3)
C54 0.024(4) 0.030(3) 0.017(3) -0.004(2) 0.007(3) -0.006(3)
C55 0.023(3) 0.032(3) 0.024(3) -0.001(3) 0.014(3) -0.006(3)
C56 0.040(5) 0.037(4) 0.058(5) -0.015(4) 0.032(4) 0.000(3)
C57 0.034(4) 0.021(3) 0.023(3) -0.006(2) 0.018(3) -0.002(3)
C58 0.051(5) 0.039(4) 0.033(4) 0.001(3) 0.032(4) 0.007(3)
C59 0.036(4) 0.039(4) 0.023(3) -0.003(3) 0.015(3) -0.006(3)
C60 0.026(4) 0.026(3) 0.020(3) 0.001(2) 0.014(3) 0.001(3)
C61 0.019(4) 0.041(4) 0.030(4) 0.006(3) 0.011(3) 0.007(3)
C62 0.033(4) 0.025(3) 0.027(3) 0.003(3) 0.011(3) 0.007(3)
C63 0.022(3) 0.030(3) 0.019(3) -0.002(2) 0.011(3) -0.010(3)
C64 0.030(4) 0.035(4) 0.024(3) 0.002(3) 0.013(3) -0.007(3)
C65 0.019(3) 0.041(4) 0.032(4) 0.006(3) 0.013(3) -0.002(3)
C66 0.029(4) 0.023(3) 0.016(3) 0.004(2) 0.006(3) 0.000(3)
C67 0.045(5) 0.026(3) 0.032(4) 0.008(3) 0.016(3) -0.002(3)
C68 0.041(4) 0.020(3) 0.035(4) 0.005(3) 0.015(3) 0.009(3)
C69 0.022(3) 0.021(3) 0.015(3) -0.006(2) 0.008(3) -0.006(2)
C70 0.021(3) 0.036(3) 0.020(3) 0.002(3) 0.010(3) -0.002(3)
C71 0.024(4) 0.033(3) 0.019(3) 0.000(3) 0.011(3) -0.007(3)
C72 0.022(3) 0.035(3) 0.028(3) 0.001(3) 0.018(3) -0.001(3)
C73 0.038(4) 0.045(4) 0.036(4) 0.004(3) 0.028(4) 0.010(3)
C74 0.025(4) 0.053(4) 0.027(3) 0.003(3) 0.018(3) 0.001(3)

loop_
_atom_type_symbol
_atom_type_description
_atom_type_scat_dispersion_real
_atom_type_scat_dispersion_imag
_atom_type_scat_source
C C 0.0033 0.0016 'International Tables Vol C Tables 4.2.6.8 and 6.1.1.4'
H H 0.0000 0.0000 'International Tables Vol C Tables 4.2.6.8 and 6.1.1.4'
N N 0.0061 0.0033 'International Tables Vol C Tables 4.2.6.8 and 6.1.1.4'
O O 0.0106 0.0060 'International Tables Vol C Tables 4.2.6.8 and 6.1.1.4'
P P 0.1023 0.0942 'International Tables Vol C Tables 4.2.6.8 and 6.1.1.4'
Ru Ru -1.2594 0.8363 'International Tables Vol C Tables 4.2.6.8 and 6.1.1.4'

loop_
_geom_angle_atom_site_label_1
_geom_angle_atom_site_label_2
_geom_angle_atom_site_label_3
_geom_angle
C10 Ru1 C1 88.6(2)
C10 Ru1 O1 175.0(2)
C1 Ru1 O1 96.4(2)
C10 Ru1 N1 114.3(2)
C1 Ru1 N1 157.0(2)
O1 Ru1 N1 60.69(17)
C10 Ru1 P1 89.76(17)
C1 Ru1 P1 91.23(16)
O1 Ru1 P1 90.99(12)
N1 Ru1 P1 90.04(13)
C10 Ru1 P2 90.17(17)
C1 Ru1 P2 89.28(16)
O1 Ru1 P2 89.04(12)
N1 Ru1 P2 89.53(13)
P1 Ru1 P2 179.49(7)
C20 P1 C23 103.2(3)
C20 P1 C17 101.4(3)
C23 P1 C17 109.6(3)
C20 P1 Ru1 116.1(2)
C23 P1 Ru1 110.5(2)
C17 P1 Ru1 115.0(2)
C29 P2 C32 100.8(3)
C29 P2 C26 103.4(3)
C32 P2 C26 108.7(3)
C29 P2 Ru1 117.3(2)
C32 P2 Ru1 113.16(19)
C26 P2 Ru1 112.4(2)
C11 O1 Ru1 93.9(4)
C12 O3 C16 116.7(5)
C11 N1 C15 119.7(5)
C11 N1 Ru1 90.8(4)
C15 N1 Ru1 149.5(4)
C2 C1 Ru1 131.8(5)
C2 C1 H1A 114.1
Ru1 C1 H1A 114.1
C1 C2 C3 127.5(6)
C1 C2 H2A 116.3
C3 C2 H2A 116.3
C4 C3 C8 119.6(6)
C4 C3 C2 117.9(6)
C8 C3 C2 122.4(5)
C5 C4 C3 120.5(6)
C5 C4 H4A 119.7
C3 C4 H4A 119.7
C4 C5 C6 119.7(6)
C4 C5 H5A 120.2
C6 C5 H5A 120.2
C5 C6 C7 120.6(6)
C5 C6 C9 119.9(6)
C7 C6 C9 119.4(6)
C8 C7 C6 119.1(6)
C8 C7 H7A 120.4
C6 C7 H7A 120.4
C7 C8 C3 120.4(6)
C7 C8 H8A 119.8
C3 C8 H8A 119.8
N2 C9 C6 175.9(9)
O2 C10 Ru1 177.5(5)
O1 C11 N1 114.5(5)
O1 C11 C12 124.4(6)
N1 C11 C12 121.0(6)
O3 C12 C13 127.7(5)
O3 C12 C11 114.4(5)
C13 C12 C11 117.9(6)
C12 C13 C14 120.3(6)
C12 C13 H13A 119.8
C14 C13 H13A 119.8
C15 C14 C13 118.6(6)
C15 C14 H14A 120.7
C13 C14 H14A 120.7
N1 C15 C14 122.4(7)
N1 C15 H15A 118.8
C14 C15 H15A 118.8
O3 C16 H16A 109.5
O3 C16 H16B 109.5
H16A C16 H16B 109.5
O3 C16 H16C 109.5
H16A C16 H16C 109.5
H16B C16 H16C 109.5
C18 C17 C19 107.8(5)
C18 C17 P1 118.1(4)
C19 C17 P1 113.8(5)
C18 C17 H17A 105.3
C19 C17 H17A 105.3
P1 C17 H17A 105.3
C17 C18 H18A 109.5
C17 C18 H18B 109.5
H18A C18 H18B 109.5
C17 C18 H18C 109.5
H18A C18 H18C 109.5
H18B C18 H18C 109.5
C17 C19 H19A 109.5
C17 C19 H19B 109.5
H19A C19 H19B 109.5
C17 C19 H19C 109.5
H19A C19 H19C 109.5
H19B C19 H19C 109.5
C21 C20 C22 110.2(5)
C21 C20 P1 110.0(4)
C22 C20 P1 116.4(4)
C21 C20 H20A 106.6
C22 C20 H20A 106.6
P1 C20 H20A 106.6
C20 C21 H21A 109.5
C20 C21 H21B 109.5
H21A C21 H21B 109.5
C20 C21 H21C 109.5
H21A C21 H21C 109.5
H21B C21 H21C 109.5
C20 C22 H22A 109.5
C20 C22 H22B 109.5
H22A C22 H22B 109.5
C20 C22 H22C 109.5
H22A C22 H22C 109.5
H22B C22 H22C 109.5
C24 C23 C25 109.8(6)
C24 C23 P1 115.3(5)
C25 C23 P1 113.7(4)
C24 C23 H23A 105.7
C25 C23 H23A 105.7
P1 C23 H23A 105.7
C23 C24 H24A 109.5
C23 C24 H24B 109.5
H24A C24 H24B 109.5
C23 C24 H24C 109.5
H24A C24 H24C 109.5
H24B C24 H24C 109.5
C23 C25 H25A 109.5
C23 C25 H25B 109.5
H25A C25 H25B 109.5
C23 C25 H25C 109.5
H25A C25 H25C 109.5
H25B C25 H25C 109.5
C28 C26 C27 109.3(5)
C28 C26 P2 113.9(4)
C27 C26 P2 116.4(5)
C28 C26 H26A 105.4
C27 C26 H26A 105.4
P2 C26 H26A 105.4
C26 C27 H27A 109.5
C26 C27 H27B 109.5
H27A C27 H27B 109.5
C26 C27 H27C 109.5
H27A C27 H27C 109.5
H27B C27 H27C 109.5
C26 C28 H28A 109.5
C26 C28 H28B 109.5
H28A C28 H28B 109.5
C26 C28 H28C 109.5
H28A C28 H28C 109.5
H28B C28 H28C 109.5
C31 C29 C30 109.4(6)
C31 C29 P2 115.2(4)
C30 C29 P2 110.5(4)
C31 C29 H29A 107.1
C30 C29 H29A 107.1
P2 C29 H29A 107.1
C29 C30 H30A 109.5
C29 C30 H30B 109.5
H30A C30 H30B 109.5
C29 C30 H30C 109.5
H30A C30 H30C 109.5
H30B C30 H30C 109.5
C29 C31 H31A 109.5
C29 C31 H31B 109.5
H31A C31 H31B 109.5
C29 C31 H31C 109.5
H31A C31 H31C 109.5
H31B C31 H31C 109.5
C34 C32 C33 110.9(5)
C34 C32 P2 114.8(4)
C33 C32 P2 113.7(4)
C34 C32 H32A 105.5
C33 C32 H32A 105.5
P2 C32 H32A 105.5
C32 C33 H33A 109.5
C32 C33 H33B 109.5
H33A C33 H33B 109.5
C32 C33 H33C 109.5
H33A C33 H33C 109.5
H33B C33 H33C 109.5
C32 C34 H34A 109.5
C32 C34 H34B 109.5
H34A C34 H34B 109.5
C32 C34 H34C 109.5
H34A C34 H34C 109.5
H34B C34 H34C 109.5
C50 Ru2 C41 88.6(3)
C50 Ru2 O4 178.3(2)
C41 Ru2 O4 93.0(2)
C50 Ru2 N3 117.8(2)
C41 Ru2 N3 153.6(2)
O4 Ru2 N3 60.58(17)
C50 Ru2 P3 90.53(19)
C41 Ru2 P3 91.07(15)
O4 Ru2 P3 88.97(12)
N3 Ru2 P3 88.90(13)
C50 Ru2 P4 90.50(19)
C41 Ru2 P4 90.99(15)
O4 Ru2 P4 89.94(12)
N3 Ru2 P4 88.81(13)
P3 Ru2 P4 177.72(6)
C72 P3 C69 102.2(3)
C72 P3 C66 102.3(3)
C69 P3 C66 108.7(3)
C72 P3 Ru2 117.5(2)
C69 P3 Ru2 113.2(2)
C66 P3 Ru2 111.8(2)
C60 P4 C63 102.9(3)
C60 P4 C57 101.1(3)
C63 P4 C57 109.3(3)
C60 P4 Ru2 116.6(2)
C63 P4 Ru2 111.1(2)
C57 P4 Ru2 114.7(2)
C51 O4 Ru2 94.9(4)
C52 O6 C56 116.6(5)
C51 N3 C55 120.1(5)
C51 N3 Ru2 89.4(4)
C55 N3 Ru2 150.5(4)
C42 C41 Ru2 137.5(5)
C42 C41 H41A 111.3
Ru2 C41 H41A 111.3
C41 C42 C43 125.5(5)
C41 C42 H42A 117.3
C43 C42 H42A 117.3
C44 C43 C48 117.5(5)
C44 C43 C42 121.2(5)
C48 C43 C42 121.3(5)
C45 C44 C43 121.1(6)
C45 C44 H44A 119.4
C43 C44 H44A 119.4
C44 C45 C46 120.9(6)
C44 C45 H45A 119.6
C46 C45 H45A 119.6
C45 C46 C47 119.3(6)
C45 C46 C49 122.0(6)
C47 C46 C49 118.7(6)
C48 C47 C46 120.0(6)
C48 C47 H47A 120.0
C46 C47 H47A 120.0
C47 C48 C43 121.3(5)
C47 C48 H48A 119.4
C43 C48 H48A 119.4
N4 C49 C46 178.1(7)
O5 C50 Ru2 177.1(6)
O4 C51 N3 115.1(5)
O4 C51 C52 124.2(6)
N3 C51 C52 120.7(6)
C53 C52 O6 127.6(5)
C53 C52 C51 118.3(6)
O6 C52 C51 114.1(5)
C52 C53 C54 120.4(6)
C52 C53 H53A 119.8
C54 C53 H53A 119.8
C55 C54 C53 119.1(6)
C55 C54 H54A 120.5
C53 C54 H54A 120.5
N3 C55 C54 121.4(6)
N3 C55 H55A 119.3
C54 C55 H55A 119.3
O6 C56 H56A 109.5
O6 C56 H56B 109.5
H56A C56 H56B 109.5
O6 C56 H56C 109.5
H56A C56 H56C 109.5
H56B C56 H56C 109.5
C59 C57 C58 108.5(5)
C59 C57 P4 117.0(4)
C58 C57 P4 113.8(5)
C59 C57 H57A 105.5
C58 C57 H57A 105.5
P4 C57 H57A 105.5
C57 C58 H58A 109.5
C57 C58 H58B 109.5
H58A C58 H58B 109.5
C57 C58 H58C 109.5
H58A C58 H58C 109.5
H58B C58 H58C 109.5
C57 C59 H59A 109.5
C57 C59 H59B 109.5
H59A C59 H59B 109.5
C57 C59 H59C 109.5
H59A C59 H59C 109.5
H59B C59 H59C 109.5
C61 C60 C62 109.1(6)
C61 C60 P4 111.2(4)
C62 C60 P4 115.2(5)
C61 C60 H60A 107.0
C62 C60 H60A 107.0
P4 C60 H60A 107.0
C60 C61 H61A 109.5
C60 C61 H61B 109.5
H61A C61 H61B 109.5
C60 C61 H61C 109.5
H61A C61 H61C 109.5
H61B C61 H61C 109.5
C60 C62 H62A 109.5
C60 C62 H62B 109.5
H62A C62 H62B 109.5
C60 C62 H62C 109.5
H62A C62 H62C 109.5
H62B C62 H62C 109.5
C64 C63 C65 111.7(5)
C64 C63 P4 115.2(4)
C65 C63 P4 113.1(4)
C64 C63 H63A 105.2
C65 C63 H63A 105.2
P4 C63 H63A 105.2
C63 C64 H64A 109.5
C63 C64 H64B 109.5
H64A C64 H64B 109.5
C63 C64 H64C 109.5
H64A C64 H64C 109.5
H64B C64 H64C 109.5
C63 C65 H65A 109.5
C63 C65 H65B 109.5
H65A C65 H65B 109.5
C63 C65 H65C 109.5
H65A C65 H65C 109.5
H65B C65 H65C 109.5
C68 C66 C67 108.5(5)
C68 C66 P3 112.0(4)
C67 C66 P3 117.4(5)
C68 C66 H66A 106.1
C67 C66 H66A 106.1
P3 C66 H66A 106.1
C66 C67 H67A 109.5
C66 C67 H67B 109.5
H67A C67 H67B 109.5
C66 C67 H67C 109.5
H67A C67 H67C 109.5
H67B C67 H67C 109.5
C66 C68 H68A 109.5
C66 C68 H68B 109.5
H68A C68 H68B 109.5
C66 C68 H68C 109.5
H68A C68 H68C 109.5
H68B C68 H68C 109.5
C71 C69 C70 111.6(5)
C71 C69 P3 114.3(4)
C70 C69 P3 115.1(4)
C71 C69 H69A 104.8
C70 C69 H69A 104.8
P3 C69 H69A 104.8
C69 C70 H70A 109.5
C69 C70 H70B 109.5
H70A C70 H70B 109.5
C69 C70 H70C 109.5
H70A C70 H70C 109.5
H70B C70 H70C 109.5
C69 C71 H71A 109.5
C69 C71 H71B 109.5
H71A C71 H71B 109.5
C69 C71 H71C 109.5
H71A C71 H71C 109.5
H71B C71 H71C 109.5
C74 C72 C73 110.4(6)
C74 C72 P3 110.5(4)
C73 C72 P3 115.3(5)
C74 C72 H72A 106.7
C73 C72 H72A 106.7
P3 C72 H72A 106.7
C72 C73 H73A 109.5
C72 C73 H73B 109.5
H73A C73 H73B 109.5
C72 C73 H73C 109.5
H73A C73 H73C 109.5
H73B C73 H73C 109.5
C72 C74 H74A 109.5
C72 C74 H74B 109.5
H74A C74 H74B 109.5
C72 C74 H74C 109.5
H74A C74 H74C 109.5
H74B C74 H74C 109.5

loop_
_geom_bond_atom_site_label_1
_geom_bond_atom_site_label_2
_geom_bond_distance
Ru1 C10 1.820(6)
Ru1 C1 2.021(6)
Ru1 O1 2.182(4)
Ru1 N1 2.225(5)
Ru1 P1 2.3938(17)
Ru1 P2 2.4163(17)
P1 C20 1.858(6)
P1 C23 1.860(6)
P1 C17 1.865(6)
P2 C29 1.851(6)
P2 C32 1.860(6)
P2 C26 1.879(6)
O1 C11 1.302(7)
O2 C10 1.150(7)
O3 C12 1.362(8)
O3 C16 1.435(7)
N1 C11 1.345(8)
N1 C15 1.360(8)
N2 C9 1.141(9)
C1 C2 1.350(8)
C1 H1A 0.9500
C2 C3 1.491(8)
C2 H2A 0.9500
C3 C4 1.398(8)
C3 C8 1.398(9)
C4 C5 1.383(9)
C4 H4A 0.9500
C5 C6 1.393(9)
C5 H5A 0.9500
C6 C7 1.403(9)
C6 C9 1.449(9)
C7 C8 1.392(9)
C7 H7A 0.9500
C8 H8A 0.9500
C11 C12 1.437(8)
C12 C13 1.374(9)
C13 C14 1.411(10)
C13 H13A 0.9500
C14 C15 1.368(9)
C14 H14A 0.9500
C15 H15A 0.9500
C16 H16A 0.9800
C16 H16B 0.9800
C16 H16C 0.9800
C17 C18 1.535(9)
C17 C19 1.535(10)
C17 H17A 1.0000
C18 H18A 0.9800
C18 H18B 0.9800
C18 H18C 0.9800
C19 H19A 0.9800
C19 H19B 0.9800
C19 H19C 0.9800
C20 C21 1.530(9)
C20 C22 1.537(8)
C20 H20A 1.0000
C21 H21A 0.9800
C21 H21B 0.9800
C21 H21C 0.9800
C22 H22A 0.9800
C22 H22B 0.9800
C22 H22C 0.9800
C23 C24 1.534(8)
C23 C25 1.546(9)
C23 H23A 1.0000
C24 H24A 0.9800
C24 H24B 0.9800
C24 H24C 0.9800
C25 H25A 0.9800
C25 H25B 0.9800
C25 H25C 0.9800
C26 C28 1.525(10)
C26 C27 1.529(9)
C26 H26A 1.0000
C27 H27A 0.9800
C27 H27B 0.9800
C27 H27C 0.9800
C28 H28A 0.9800
C28 H28B 0.9800
C28 H28C 0.9800
C29 C31 1.538(9)
C29 C30 1.542(9)
C29 H29A 1.0000
C30 H30A 0.9800
C30 H30B 0.9800
C30 H30C 0.9800
C31 H31A 0.9800
C31 H31B 0.9800
C31 H31C 0.9800
C32 C34 1.529(8)
C32 C33 1.557(9)
C32 H32A 1.0000
C33 H33A 0.9800
C33 H33B 0.9800
C33 H33C 0.9800
C34 H34A 0.9800
C34 H34B 0.9800
C34 H34C 0.9800
Ru2 C50 1.817(6)
Ru2 C41 2.008(6)
Ru2 O4 2.166(4)
Ru2 N3 2.255(5)
Ru2 P3 2.4106(18)
Ru2 P4 2.4111(17)
P3 C72 1.866(7)
P3 C69 1.869(6)
P3 C66 1.883(6)
P4 C60 1.861(7)
P4 C63 1.864(6)
P4 C57 1.875(6)
O4 C51 1.295(7)
O5 C50 1.166(7)
O6 C52 1.365(8)
O6 C56 1.432(8)
N3 C51 1.349(8)
N3 C55 1.353(8)
N4 C49 1.150(9)
C41 C42 1.352(8)
C41 H41A 0.9500
C42 C43 1.471(8)
C42 H42A 0.9500
C43 C44 1.403(8)
C43 C48 1.409(8)
C44 C45 1.381(9)
C44 H44A 0.9500
C45 C46 1.387(9)
C45 H45A 0.9500
C46 C47 1.394(9)
C46 C49 1.443(9)
C47 C48 1.390(9)
C47 H47A 0.9500
C48 H48A 0.9500
C51 C52 1.433(8)
C52 C53 1.361(9)
C53 C54 1.399(10)
C53 H53A 0.9500
C54 C55 1.379(9)
C54 H54A 0.9500
C55 H55A 0.9500
C56 H56A 0.9800
C56 H56B 0.9800
C56 H56C 0.9800
C57 C59 1.534(9)
C57 C58 1.535(10)
C57 H57A 1.0000
C58 H58A 0.9800
C58 H58B 0.9800
C58 H58C 0.9800
C59 H59A 0.9800
C59 H59B 0.9800
C59 H59C 0.9800
C60 C61 1.524(9)
C60 C62 1.546(9)
C60 H60A 1.0000
C61 H61A 0.9800
C61 H61B 0.9800
C61 H61C 0.9800
C62 H62A 0.9800
C62 H62B 0.9800
C62 H62C 0.9800
C63 C64 1.532(8)
C63 C65 1.539(9)
C63 H63A 1.0000
C64 H64A 0.9800
C64 H64B 0.9800
C64 H64C 0.9800
C65 H65A 0.9800
C65 H65B 0.9800
C65 H65C 0.9800
C66 C68 1.536(10)
C66 C67 1.549(9)
C66 H66A 1.0000
C67 H67A 0.9800
C67 H67B 0.9800
C67 H67C 0.9800
C68 H68A 0.9800
C68 H68B 0.9800
C68 H68C 0.9800
C69 C71 1.513(8)
C69 C70 1.519(9)
C69 H69A 1.0000
C70 H70A 0.9800
C70 H70B 0.9800
C70 H70C 0.9800
C71 H71A 0.9800
C71 H71B 0.9800
C71 H71C 0.9800
C72 C74 1.529(9)
C72 C73 1.543(9)
C72 H72A 1.0000
C73 H73A 0.9800
C73 H73B 0.9800
C73 H73C 0.9800
C74 H74A 0.9800
C74 H74B 0.9800
C74 H74C 0.9800
